data_7715270
loop_
_publ_author_name
'Parakhin, Vladimir V.'
'Pokhvisneva, Galina V.'
'Shlykova, Nina I.'
'Samigullina, Aida I.'
'Nikitin, Sergei V.'
'Smirnov, Gennady A.'
'Gordeev, Pavel B.'
'Kon'kova, Tatyana S.'
'Lempert, David B.'
'Pivkina, Alla N.'

_publ_section_title
;
 Highly energetic <i>N</i>-cyano-substituted CL-20 analogues: challenging
 the stability limits of polynitro hexaazaisowurtzitanes.
;
_journal_issue 13
_journal_name_full 'Dalton transactions (Cambridge, England : 2003)'
_journal_page_first 6100
_journal_page_last 6111
_journal_paper_doi 10.1039/d3dt04203k
_journal_volume 53
_journal_year 2024
_chemical_formula_moiety 'C9 H8 N14 O14'
_chemical_formula_sum 'C9 H8 N14 O14'
_chemical_formula_weight 536.29
_space_group_crystal_system monoclinic
_space_group_IT_number 14
_space_group_name_Hall '-P 2ybc'
_space_group_name_H-M_alt 'P 1 21/c 1'
_atom_sites_solution_hydrogens geom
_atom_sites_solution_primary dual
_atom_sites_solution_secondary difmap
_audit_creation_date 2023-10-24
_audit_creation_method
;
Olex2 1.3
(compiled 2019.09.11 svn.r3662 for OlexSys, GUI svn.r5938)
;
_audit_update_record
;
2023-11-16 deposited with the CCDC.	2024-02-23 downloaded from the CCDC.
;
_cell_angle_alpha 90
_cell_angle_beta 109.891(3)
_cell_angle_gamma 90
_cell_formula_units_Z 4
_cell_length_a 13.5629(4)
_cell_length_b 8.4701(3)
_cell_length_c 17.2484(5)
_cell_measurement_reflns_used 14217
_cell_measurement_temperature 100.00(10)
_cell_measurement_theta_max 79.6700
_cell_measurement_theta_min 3.4870
_cell_volume 1863.27(11)
_computing_cell_refinement 'CrysAlisPro 1.171.43.92a (Rigaku OD, 2023)'
_computing_data_collection 'CrysAlisPro system (CCD 42.102a 64-bit (release 15-09-2023))'
_computing_data_reduction 'CrysAlisPro 1.171.43.92a (Rigaku OD, 2023)'
_computing_molecular_graphics 'Olex2 1.3 (Dolomanov et al., 2009)'
_computing_publication_material 'Olex2 1.3 (Dolomanov et al., 2009)'
_computing_structure_refinement 'ShelXL 2018/3 (Sheldrick, 2015)'
_computing_structure_solution 'SHELXT 2014/5 (Sheldrick, 2014)'
_diffrn_ambient_environment N~2~
_diffrn_ambient_temperature 100.00(10)
_diffrn_detector 'Hybrid Pixel Array Detector'
_diffrn_detector_area_resol_mean 10.0000
_diffrn_detector_type HyPix
_diffrn_measured_fraction_theta_full 1.000
_diffrn_measured_fraction_theta_max 0.966
_diffrn_measurement_details
;
List of Runs (angles in degrees, time in seconds):

  # Type    Start    End  Width  t~exp~   \w     \q     \k     \f   Frames
#--------------------------------------------------------------------------
  1  \w    -69.00  26.00   0.50    2.00    --  -46.59  74.00 103.00  190
  2  \w   -119.00 -24.00   0.50    2.00    --  -46.59 -74.00 -25.00  190
  3  \w     24.00 120.00   0.50    2.00    --   46.59  74.00 103.00  192
  4  \w    -25.00  69.00   0.50    2.00    --   46.59 -74.00 -25.00  188
  5  \w   -164.00 -69.00   0.50    8.00    --  -91.75 -74.00 -25.00  190
  6  \w    -96.00 -19.00   0.50    8.00    --  -91.75  74.00 103.00  154
  7  \w     91.00 178.00   0.50    8.00    --  113.25  74.00 103.00  174
  8  \w     41.00  96.00   0.50    8.00    --  113.25 -74.00 -25.00  110
  9  \w    -27.00  29.00   0.50    2.00    --  -46.59  19.00 -90.00  112
 10  \w     34.00  93.00   0.50    2.00    --   46.59-125.00 150.00  118
 11  \w    -51.00 -19.00   0.50    8.00    --  -91.75  45.00 -90.00   64
 12  \w     43.00 111.00   0.50    8.00    --  113.25-125.00 -30.00  136
 13  \w     95.00 178.00   0.50    8.00    --  113.25 125.00  30.00  166
 14  \w     41.00 106.00   0.50    8.00    --  113.25 -95.00 -30.00  130
 15  \w     95.00 178.00   0.50    8.00    --  113.25 125.00-180.00  166
 16  \w    106.00 147.00   0.50    8.00    --  113.25 125.00 150.00   82
 17  \w    153.00 178.00   0.50    8.00    --  113.25 125.00 150.00   50
 18  \w    111.00 169.00   0.50    8.00    --  113.25 107.00  62.01  116
 19  \w     44.00  75.00   0.50    8.00    --  113.25-143.00 -62.34   62
 20  \w     90.00 116.00   0.50    8.00    --  113.25-143.00 -62.34   52
 21  \w     42.00  71.00   0.50    8.00    --  113.25 -61.00  30.00   58
 22  \w     85.00 117.00   0.50    8.00    --  113.25-141.00 165.22   64
 23  \w    111.00 149.00   0.50    8.00    --  113.25  30.00  30.00   76
 24  \w     57.00  83.00   0.50    8.00    --  113.25   0.00-180.00   52
 25  \w     96.00 143.00   0.50    8.00    --  113.25  61.00  90.00   94
 26  \w     57.00 142.00   0.50    8.00    --  113.25 -88.00  28.48  170
 27  \w     61.00  96.00   0.50    8.00    --  113.25-125.00   0.00   70
 28  \w     90.00 115.00   0.50    8.00    --  113.25  77.00-180.00   50
 29  \w    131.00 177.00   0.50    8.00    --  113.25  77.00-180.00   92
 30  \w     48.00  74.00   0.50    8.00    --  113.25 -80.00 -37.61   52
 31  \w     45.00  70.00   0.50    8.00    --  113.25 -61.00 -30.00   50
 32  \w     66.00 117.00   0.50    8.00    --  113.25-139.00-143.94  102
 33  \w     98.00 151.00   0.50    8.00    --  113.25 125.00-120.00  106
 34  \w    130.00 177.00   0.50    8.00    --  113.25  77.00 -30.00   94
 35  \w     48.00  74.00   0.50    8.00    --  113.25 -95.00  30.00   52
 36  \w    100.00 143.00   0.50    8.00    --  113.25  45.00 -90.00   86
 37  \w    130.00 169.00   0.50    8.00    --  113.25  30.00-150.00   78
 38  \w    116.00 142.00   0.50    8.00    --  113.25  36.00  33.17   52
 39  \w     41.00  73.00   0.50    8.00    --  113.25 -95.00 -60.00   64
 40  \w    133.00 159.00   0.50    8.00    --  113.25  30.00  60.00   52
 41  \w    127.00 176.00   0.50    8.00    --  113.25   0.00-180.00   98
 42  \w     55.00 106.00   0.50    8.00    --  113.25 -95.00-150.00  102
;
_diffrn_measurement_device 'four-circle diffractometer'
_diffrn_measurement_device_type 'XtaLAB Synergy, Dualflex, HyPix'
_diffrn_measurement_method '\w scans'
_diffrn_orient_matrix_type 'CrysAlisPro convention (1999,Acta A55,543-557)'
_diffrn_orient_matrix_UB_11 -0.0923291000
_diffrn_orient_matrix_UB_12 -0.1156865000
_diffrn_orient_matrix_UB_13 -0.0148993000
_diffrn_orient_matrix_UB_21 0.0635963000
_diffrn_orient_matrix_UB_22 -0.0938577000
_diffrn_orient_matrix_UB_23 0.0773086000
_diffrn_orient_matrix_UB_31 -0.0451295000
_diffrn_orient_matrix_UB_32 0.1044198000
_diffrn_orient_matrix_UB_33 0.0530001000
_diffrn_radiation_monochromator mirror
_diffrn_radiation_probe x-ray
_diffrn_radiation_type 'Cu K\a'
_diffrn_radiation_wavelength 1.54184
_diffrn_reflns_av_R_equivalents 0.0416
_diffrn_reflns_av_unetI/netI 0.0266
_diffrn_reflns_Laue_measured_fraction_full 1.000
_diffrn_reflns_Laue_measured_fraction_max 0.966
_diffrn_reflns_limit_h_max 16
_diffrn_reflns_limit_h_min -17
_diffrn_reflns_limit_k_max 10
_diffrn_reflns_limit_k_min -10
_diffrn_reflns_limit_l_max 21
_diffrn_reflns_limit_l_min -21
_diffrn_reflns_number 23475
_diffrn_reflns_point_group_measured_fraction_full 1.000
_diffrn_reflns_point_group_measured_fraction_max 0.966
_diffrn_reflns_theta_full 67.684
_diffrn_reflns_theta_max 83.954
_diffrn_reflns_theta_min 3.465
_diffrn_source 'micro-focus sealed X-ray tube'
_diffrn_source_type 'PhotonJet (Cu) X-ray Source'
_exptl_absorpt_coefficient_mu 1.608
_exptl_absorpt_correction_T_max 1.000
_exptl_absorpt_correction_T_min 0.672
_exptl_absorpt_correction_type gaussian
_exptl_absorpt_process_details
;
CrysAlisPro 1.171.43.92a (Rigaku Oxford Diffraction, 2023)
Numerical absorption correction based on gaussian integration over
a multifaceted crystal model
Empirical absorption correction using spherical harmonics,
implemented in SCALE3 ABSPACK scaling algorithm.
;
_exptl_crystal_colour colorless
_exptl_crystal_density_diffrn 1.912
_exptl_crystal_density_method 'not measured'
_exptl_crystal_description needle
_exptl_crystal_F_000 1088
_exptl_crystal_recrystallization_method 'Re-crystallisation from solvent: acetonitrile'
_exptl_crystal_size_max 0.11
_exptl_crystal_size_mid 0.06
_exptl_crystal_size_min 0.02
_refine_diff_density_max 0.352
_refine_diff_density_min -0.363
_refine_diff_density_rms 0.069
_refine_ls_extinction_method none
_refine_ls_goodness_of_fit_ref 1.077
_refine_ls_hydrogen_treatment constr
_refine_ls_matrix_type full
_refine_ls_number_parameters 334
_refine_ls_number_reflns 4051
_refine_ls_number_restraints 0
_refine_ls_restrained_S_all 1.077
_refine_ls_R_factor_all 0.0446
_refine_ls_R_factor_gt 0.0374
_refine_ls_shift/su_max 0.000
_refine_ls_shift/su_mean 0.000
_refine_ls_structure_factor_coef Fsqd
_refine_ls_weighting_details 'w=1/[\s^2^(Fo^2^)+(0.0340P)^2^+2.2312P] where P=(Fo^2^+2Fc^2^)/3'
_refine_ls_weighting_scheme calc
_refine_ls_wR_factor_gt 0.0902
_refine_ls_wR_factor_ref 0.1002
_reflns_Friedel_coverage 0.000
_reflns_number_gt 3523
_reflns_number_total 4051
_reflns_threshold_expression 'I > 2\s(I)'
_cod_data_source_file d3dt04203k2.cif
_cod_data_source_block 15-PGV2061
_cod_depositor_comments 'Adding full bibliography for 7715268--7715271.cif.'
_cod_database_code 7715270
_shelx_shelxl_version_number 2018/3
_chemical_oxdiff_formula C9H8N14O14
_chemical_oxdiff_usercomment PGV2061
_shelx_space_group_comment
;
The symmetry employed for this shelxl refinement is uniquely defined
by the following loop, which should always be used as a source of
symmetry information in preference to the above space-group names.
They are only intended as comments.
;
_shelx_estimated_absorpt_t_max 0.969
_shelx_estimated_absorpt_t_min 0.843
_reflns_odcompleteness_completeness 98.90
_reflns_odcompleteness_iscentric 1
_reflns_odcompleteness_theta 80.50
_olex2_refinement_description
;
1. Fixed Uiso
 At 1.2 times of:
  All C(H) groups, All C(H,H) groups
2.a Ternary CH refined with riding coordinates:
 C1(H1), C2(H2), C3(H3), C4(H4), C5(H5), C6(H6)
2.b Secondary CH2 refined with riding coordinates:
 C8(H8A,H8B)
;
_olex2_submission_special_instructions 'No special instructions were received'
_oxdiff_exptl_absorpt_empirical_details
;
Empirical correction (ABSPACK) includes:
- Absorption correction using spherical harmonics
- Frame scaling
;
_oxdiff_exptl_absorpt_empirical_full_max 1.787
_oxdiff_exptl_absorpt_empirical_full_min 0.788

loop_
_space_group_symop_operation_xyz
'x, y, z'
'-x, y+1/2, -z+1/2'
'-x, -y, -z'
'x, -y-1/2, z-1/2'

loop_
_atom_site_label
_atom_site_type_symbol
_atom_site_fract_x
_atom_site_fract_y
_atom_site_fract_z
_atom_site_U_iso_or_equiv
_atom_site_adp_type
_atom_site_occupancy
_atom_site_site_symmetry_order
_atom_site_calc_flag
_atom_site_refinement_flags_posn
_atom_site_refinement_flags_adp
_atom_site_refinement_flags_occupancy
_atom_site_disorder_assembly
_atom_site_disorder_group
O1 O 0.43488(10) 0.62874(18) 0.04191(8) 0.0256(3) Uani 1 1 d . . . . .
O2 O 0.46171(11) 0.88289(17) 0.05804(9) 0.0270(3) Uani 1 1 d . . . . .
O3 O 0.56246(11) 0.76173(18) 0.33626(8) 0.0237(3) Uani 1 1 d . . . . .
O4 O 0.55031(10) 0.97443(17) 0.26210(9) 0.0237(3) Uani 1 1 d . . . . .
O5 O 0.75687(11) 0.63445(17) -0.01095(8) 0.0238(3) Uani 1 1 d . . . . .
O6 O 0.70643(10) 0.87378(17) 0.00690(8) 0.0227(3) Uani 1 1 d . . . . .
O7 O 1.00181(10) 0.80432(17) 0.33837(8) 0.0251(3) Uani 1 1 d . . . . .
O8 O 0.93793(10) 1.00839(16) 0.26001(8) 0.0202(3) Uani 1 1 d . . . . .
O9 O 0.95295(10) 0.32607(17) 0.32931(8) 0.0221(3) Uani 1 1 d . . . . .
O10 O 0.99849(11) 0.2208(2) 0.45160(9) 0.0326(4) Uani 1 1 d . . . . .
O11 O 0.78000(11) 0.11300(17) 0.34074(9) 0.0273(3) Uani 1 1 d . . . . .
O12 O 0.66384(10) 0.29472(17) 0.33736(8) 0.0228(3) Uani 1 1 d . . . . .
O13 O 0.80650(11) 0.2331(2) 0.51203(9) 0.0318(4) Uani 1 1 d . . . . .
O14 O 0.90498(11) 0.44505(19) 0.53739(8) 0.0289(3) Uani 1 1 d . . . . .
N1 N 0.59635(11) 0.71676(18) 0.11376(9) 0.0144(3) Uani 1 1 d . . . . .
N2 N 0.65715(11) 0.77895(18) 0.25247(9) 0.0148(3) Uani 1 1 d . . . . .
N3 N 0.78965(11) 0.72758(18) 0.11571(9) 0.0145(3) Uani 1 1 d . . . . .
N4 N 0.83974(11) 0.79166(18) 0.24800(9) 0.0141(3) Uani 1 1 d . . . . .
N5 N 0.70168(11) 0.48700(18) 0.12913(9) 0.0143(3) Uani 1 1 d . . . . .
N6 N 0.77273(10) 0.54729(18) 0.28495(8) 0.0134(3) Uani 1 1 d . . . . .
N7 N 0.48828(12) 0.7457(2) 0.06865(9) 0.0194(3) Uani 1 1 d . . . . .
N8 N 0.58319(11) 0.8415(2) 0.28490(9) 0.0183(3) Uani 1 1 d . . . . .
N9 N 0.74685(12) 0.74480(19) 0.03119(9) 0.0174(3) Uani 1 1 d . . . . .
N10 N 0.93334(11) 0.87295(19) 0.28317(9) 0.0168(3) Uani 1 1 d . . . . .
N11 N 0.70477(14) 0.1954(2) 0.14753(12) 0.0281(4) Uani 1 1 d . . . . .
N12 N 0.94017(12) 0.2960(2) 0.39427(10) 0.0200(3) Uani 1 1 d . . . . .
N13 N 0.75296(12) 0.24372(19) 0.35485(9) 0.0191(3) Uani 1 1 d . . . . .
N14 N 0.85050(12) 0.3428(2) 0.49265(9) 0.0222(3) Uani 1 1 d . . . . .
C1 C 0.65269(13) 0.8393(2) 0.17144(10) 0.0150(3) Uani 1 1 d . . . . .
H1 H 0.616593 0.943958 0.158671 0.018 Uiso 1 1 calc R U . . .
C2 C 0.76821(13) 0.8464(2) 0.16939(10) 0.0149(3) Uani 1 1 d . . . . .
H2 H 0.786730 0.954984 0.156107 0.018 Uiso 1 1 calc R U . . .
C3 C 0.62210(13) 0.5647(2) 0.15560(10) 0.0139(3) Uani 1 1 d . . . . .
H3 H 0.558000 0.497240 0.142560 0.017 Uiso 1 1 calc R U . . .
C4 C 0.66603(12) 0.6047(2) 0.25027(10) 0.0136(3) Uani 1 1 d . . . . .
H4 H 0.621215 0.554452 0.278955 0.016 Uiso 1 1 calc R U . . .
C5 C 0.80222(13) 0.5715(2) 0.15307(10) 0.0139(3) Uani 1 1 d . . . . .
H5 H 0.856034 0.508815 0.138657 0.017 Uiso 1 1 calc R U . . .
C6 C 0.84247(13) 0.6162(2) 0.24700(10) 0.0139(3) Uani 1 1 d . . . . .
H6 H 0.915689 0.577103 0.274465 0.017 Uiso 1 1 calc R U . . .
C7 C 0.70572(14) 0.3295(2) 0.13960(11) 0.0178(4) Uani 1 1 d . . . . .
C8 C 0.81393(13) 0.5320(2) 0.37433(10) 0.0162(3) Uani 1 1 d . . . . .
H8A H 0.762026 0.574463 0.397667 0.019 Uiso 1 1 calc R U . . .
H8B H 0.878712 0.595657 0.396339 0.019 Uiso 1 1 calc R U . . .
C9 C 0.83849(13) 0.3596(2) 0.40196(10) 0.0173(4) Uani 1 1 d . . . . .

loop_
_atom_site_aniso_label
_atom_site_aniso_U_11
_atom_site_aniso_U_22
_atom_site_aniso_U_33
_atom_site_aniso_U_23
_atom_site_aniso_U_13
_atom_site_aniso_U_12
O1 0.0177(6) 0.0243(8) 0.0278(7) -0.0028(6) -0.0013(5) -0.0027(5)
O2 0.0205(6) 0.0191(7) 0.0351(8) 0.0057(6) 0.0011(6) 0.0067(6)
O3 0.0243(7) 0.0296(8) 0.0212(6) -0.0023(6) 0.0131(5) -0.0008(6)
O4 0.0193(6) 0.0200(7) 0.0330(7) -0.0021(6) 0.0103(5) 0.0064(5)
O5 0.0269(7) 0.0272(8) 0.0185(6) -0.0030(6) 0.0094(5) 0.0040(6)
O6 0.0256(7) 0.0219(7) 0.0209(6) 0.0083(5) 0.0085(5) 0.0053(6)
O7 0.0174(6) 0.0277(8) 0.0232(7) 0.0031(6) -0.0022(5) -0.0025(6)
O8 0.0191(6) 0.0142(7) 0.0285(7) -0.0014(5) 0.0098(5) -0.0044(5)
O9 0.0245(6) 0.0204(7) 0.0259(7) 0.0051(5) 0.0145(5) 0.0035(5)
O10 0.0227(7) 0.0416(10) 0.0316(8) 0.0160(7) 0.0068(6) 0.0111(7)
O11 0.0267(7) 0.0203(8) 0.0355(8) -0.0018(6) 0.0113(6) 0.0006(6)
O12 0.0163(6) 0.0246(8) 0.0259(7) 0.0055(6) 0.0050(5) -0.0008(5)
O13 0.0265(7) 0.0451(10) 0.0236(7) 0.0119(7) 0.0085(6) -0.0074(7)
O14 0.0288(7) 0.0362(9) 0.0166(6) 0.0002(6) 0.0012(5) -0.0016(7)
N1 0.0115(6) 0.0125(7) 0.0173(7) 0.0011(6) 0.0023(5) 0.0010(5)
N2 0.0140(6) 0.0144(8) 0.0173(7) 0.0003(6) 0.0072(5) 0.0034(6)
N3 0.0155(6) 0.0154(8) 0.0128(7) 0.0015(6) 0.0050(5) 0.0013(6)
N4 0.0113(6) 0.0131(7) 0.0171(7) 0.0007(6) 0.0035(5) -0.0024(5)
N5 0.0140(6) 0.0115(7) 0.0173(7) -0.0015(6) 0.0051(5) 0.0004(5)
N6 0.0112(6) 0.0155(7) 0.0133(6) 0.0017(5) 0.0039(5) -0.0002(5)
N7 0.0146(7) 0.0208(8) 0.0199(7) -0.0001(6) 0.0023(6) 0.0008(6)
N8 0.0126(6) 0.0225(9) 0.0194(7) -0.0055(6) 0.0049(6) 0.0006(6)
N9 0.0179(7) 0.0191(8) 0.0163(7) 0.0044(6) 0.0072(6) 0.0008(6)
N10 0.0142(7) 0.0184(8) 0.0187(7) -0.0027(6) 0.0067(6) -0.0026(6)
N11 0.0313(9) 0.0170(9) 0.0377(10) 0.0013(7) 0.0138(8) 0.0013(7)
N12 0.0167(7) 0.0204(8) 0.0231(8) 0.0062(6) 0.0069(6) 0.0022(6)
N13 0.0180(7) 0.0209(8) 0.0185(7) 0.0044(6) 0.0065(6) -0.0021(6)
N14 0.0186(7) 0.0299(10) 0.0174(7) 0.0057(7) 0.0052(6) 0.0010(7)
C1 0.0132(7) 0.0143(9) 0.0173(8) 0.0000(7) 0.0048(6) -0.0005(6)
C2 0.0127(7) 0.0145(9) 0.0181(8) 0.0008(7) 0.0061(6) -0.0008(6)
C3 0.0136(7) 0.0127(8) 0.0153(8) 0.0016(6) 0.0046(6) -0.0004(6)
C4 0.0120(7) 0.0126(8) 0.0161(8) 0.0003(6) 0.0045(6) -0.0001(6)
C5 0.0138(7) 0.0131(8) 0.0153(8) 0.0024(6) 0.0054(6) 0.0007(6)
C6 0.0136(7) 0.0119(8) 0.0167(8) 0.0002(6) 0.0056(6) -0.0007(6)
C7 0.0179(8) 0.0172(10) 0.0182(8) -0.0007(7) 0.0060(7) 0.0013(7)
C8 0.0152(8) 0.0199(9) 0.0134(8) 0.0012(7) 0.0046(6) -0.0003(7)
C9 0.0146(8) 0.0226(10) 0.0147(8) 0.0017(7) 0.0048(6) -0.0008(7)

loop_
_atom_type_symbol
_atom_type_description
_atom_type_scat_dispersion_real
_atom_type_scat_dispersion_imag
_atom_type_scat_source
C C 0.0181 0.0091 'International Tables Vol C Tables 4.2.6.8 and 6.1.1.4'
H H 0.0000 0.0000 'International Tables Vol C Tables 4.2.6.8 and 6.1.1.4'
N N 0.0311 0.0180 'International Tables Vol C Tables 4.2.6.8 and 6.1.1.4'
O O 0.0492 0.0322 'International Tables Vol C Tables 4.2.6.8 and 6.1.1.4'

loop_
_exptl_crystal_face_index_h
_exptl_crystal_face_index_k
_exptl_crystal_face_index_l
_exptl_crystal_face_perp_dist
0 0 -1 0.0081
0 0 1 0.0148
-1 -1 1 0.0325
1 1 -1 0.0306
-1 1 1 0.0379
1 -1 -1 0.0138

loop_
_geom_angle_atom_site_label_1
_geom_angle_atom_site_label_2
_geom_angle_atom_site_label_3
_geom_angle
_geom_angle_site_symmetry_1
_geom_angle_site_symmetry_3
_geom_angle_publ_flag
N7 N1 C1 116.81(14) . . ?
N7 N1 C3 116.73(14) . . ?
C3 N1 C1 107.98(13) . . ?
N8 N2 C1 116.26(14) . . ?
N8 N2 C4 117.38(14) . . ?
C1 N2 C4 107.43(13) . . ?
N9 N3 C2 119.53(14) . . ?
N9 N3 C5 120.48(14) . . ?
C5 N3 C2 111.32(13) . . ?
N10 N4 C2 118.12(14) . . ?
N10 N4 C6 118.54(13) . . ?
C2 N4 C6 108.70(13) . . ?
C3 N5 C5 113.93(14) . . ?
C7 N5 C3 113.89(14) . . ?
C7 N5 C5 116.99(14) . . ?
C4 N6 C8 115.89(13) . . ?
C6 N6 C4 113.18(13) . . ?
C6 N6 C8 116.20(13) . . ?
O1 N7 N1 115.67(15) . . ?
O2 N7 O1 127.81(16) . . ?
O2 N7 N1 116.41(15) . . ?
O3 N8 O4 126.37(15) . . ?
O3 N8 N2 116.83(15) . . ?
O4 N8 N2 116.67(15) . . ?
O5 N9 O6 127.20(15) . . ?
O5 N9 N3 117.13(15) . . ?
O6 N9 N3 115.59(15) . . ?
O7 N10 N4 116.23(15) . . ?
O8 N10 O7 126.06(15) . . ?
O8 N10 N4 117.56(14) . . ?
O9 N12 C9 114.93(14) . . ?
O10 N12 O9 126.97(16) . . ?
O10 N12 C9 118.09(15) . . ?
O11 N13 O12 127.81(16) . . ?
O11 N13 C9 117.75(15) . . ?
O12 N13 C9 114.42(15) . . ?
O13 N14 O14 128.04(16) . . ?
O13 N14 C9 117.66(16) . . ?
O14 N14 C9 114.30(15) . . ?
N1 C1 N2 104.06(14) . . ?
N1 C1 H1 112.1 . . ?
N1 C1 C2 107.74(13) . . ?
N2 C1 H1 112.1 . . ?
N2 C1 C2 108.31(13) . . ?
C2 C1 H1 112.1 . . ?
N3 C2 C1 113.59(14) . . ?
N3 C2 H2 111.6 . . ?
N4 C2 N3 99.09(13) . . ?
N4 C2 C1 108.67(13) . . ?
N4 C2 H2 111.6 . . ?
C1 C2 H2 111.6 . . ?
N1 C3 N5 108.69(13) . . ?
N1 C3 H3 110.5 . . ?
N1 C3 C4 105.41(14) . . ?
N5 C3 H3 110.5 . . ?
N5 C3 C4 111.20(13) . . ?
C4 C3 H3 110.5 . . ?
N2 C4 C3 103.62(13) . . ?
N2 C4 H4 110.0 . . ?
N6 C4 N2 113.70(14) . . ?
N6 C4 C3 109.19(13) . . ?
N6 C4 H4 110.0 . . ?
C3 C4 H4 110.0 . . ?
N3 C5 N5 111.13(13) . . ?
N3 C5 H5 111.0 . . ?
N3 C5 C6 100.68(13) . . ?
N5 C5 H5 111.0 . . ?
N5 C5 C6 111.78(13) . . ?
C6 C5 H5 111.0 . . ?
N4 C6 C5 104.57(13) . . ?
N4 C6 H6 110.5 . . ?
N6 C6 N4 112.08(14) . . ?
N6 C6 C5 108.61(13) . . ?
N6 C6 H6 110.5 . . ?
C5 C6 H6 110.5 . . ?
N11 C7 N5 177.2(2) . . ?
N6 C8 H8A 109.2 . . ?
N6 C8 H8B 109.2 . . ?
N6 C8 C9 112.19(14) . . ?
H8A C8 H8B 107.9 . . ?
C9 C8 H8A 109.2 . . ?
C9 C8 H8B 109.2 . . ?
N12 C9 C8 114.50(14) . . ?
N13 C9 N12 105.81(14) . . ?
N13 C9 C8 113.62(14) . . ?
N14 C9 N12 105.79(13) . . ?
N14 C9 N13 106.46(14) . . ?
N14 C9 C8 110.06(15) . . ?

loop_
_geom_bond_atom_site_label_1
_geom_bond_atom_site_label_2
_geom_bond_distance
_geom_bond_site_symmetry_2
_geom_bond_publ_flag
O1 N7 1.222(2) . ?
O2 N7 1.212(2) . ?
O3 N8 1.221(2) . ?
O4 N8 1.225(2) . ?
O5 N9 1.220(2) . ?
O6 N9 1.230(2) . ?
O7 N10 1.227(2) . ?
O8 N10 1.223(2) . ?
O9 N12 1.217(2) . ?
O10 N12 1.216(2) . ?
O11 N13 1.217(2) . ?
O12 N13 1.221(2) . ?
O13 N14 1.211(2) . ?
O14 N14 1.226(2) . ?
N1 N7 1.428(2) . ?
N1 C1 1.461(2) . ?
N1 C3 1.459(2) . ?
N2 N8 1.4078(19) . ?
N2 C1 1.470(2) . ?
N2 C4 1.482(2) . ?
N3 N9 1.381(2) . ?
N3 C2 1.462(2) . ?
N3 C5 1.455(2) . ?
N4 N10 1.389(2) . ?
N4 C2 1.449(2) . ?
N4 C6 1.487(2) . ?
N5 C3 1.464(2) . ?
N5 C5 1.469(2) . ?
N5 C7 1.345(2) . ?
N6 C4 1.449(2) . ?
N6 C6 1.444(2) . ?
N6 C8 1.456(2) . ?
N11 C7 1.145(3) . ?
N12 C9 1.528(2) . ?
N13 C9 1.526(2) . ?
N14 C9 1.523(2) . ?
C1 H1 1.0000 . ?
C1 C2 1.580(2) . ?
C2 H2 1.0000 . ?
C3 H3 1.0000 . ?
C3 C4 1.573(2) . ?
C4 H4 1.0000 . ?
C5 H5 1.0000 . ?
C5 C6 1.570(2) . ?
C6 H6 1.0000 . ?
C8 H8A 0.9900 . ?
C8 H8B 0.9900 . ?
C8 C9 1.537(3) . ?

loop_
_geom_torsion_atom_site_label_1
_geom_torsion_atom_site_label_2
_geom_torsion_atom_site_label_3
_geom_torsion_atom_site_label_4
_geom_torsion
_geom_torsion_site_symmetry_1
_geom_torsion_site_symmetry_2
_geom_torsion_site_symmetry_3
_geom_torsion_site_symmetry_4
_geom_torsion_publ_flag
O9 N12 C9 N13 80.10(18) . . . . ?
O9 N12 C9 N14 -167.19(16) . . . . ?
O9 N12 C9 C8 -45.8(2) . . . . ?
O10 N12 C9 N13 -99.09(19) . . . . ?
O10 N12 C9 N14 13.6(2) . . . . ?
O10 N12 C9 C8 134.99(17) . . . . ?
O11 N13 C9 N12 18.6(2) . . . . ?
O11 N13 C9 N14 -93.69(18) . . . . ?
O11 N13 C9 C8 145.00(16) . . . . ?
O12 N13 C9 N12 -162.98(14) . . . . ?
O12 N13 C9 N14 84.77(17) . . . . ?
O12 N13 C9 C8 -36.5(2) . . . . ?
O13 N14 C9 N12 -101.60(18) . . . . ?
O13 N14 C9 N13 10.7(2) . . . . ?
O13 N14 C9 C8 134.21(17) . . . . ?
O14 N14 C9 N12 78.35(19) . . . . ?
O14 N14 C9 N13 -169.40(15) . . . . ?
O14 N14 C9 C8 -45.8(2) . . . . ?
N1 C1 C2 N3 -2.94(19) . . . . ?
N1 C1 C2 N4 -112.18(15) . . . . ?
N1 C3 C4 N2 1.85(16) . . . . ?
N1 C3 C4 N6 -119.64(14) . . . . ?
N2 C1 C2 N3 109.05(16) . . . . ?
N2 C1 C2 N4 -0.19(19) . . . . ?
N3 C5 C6 N4 3.58(15) . . . . ?
N3 C5 C6 N6 123.40(14) . . . . ?
N5 C3 C4 N2 119.46(14) . . . . ?
N5 C3 C4 N6 -2.03(19) . . . . ?
N5 C5 C6 N4 -114.48(14) . . . . ?
N5 C5 C6 N6 5.34(19) . . . . ?
N6 C8 C9 N12 77.35(17) . . . . ?
N6 C8 C9 N13 -44.38(19) . . . . ?
N6 C8 C9 N14 -163.65(13) . . . . ?
N7 N1 C1 N2 101.39(16) . . . . ?
N7 N1 C1 C2 -143.78(14) . . . . ?
N7 N1 C3 N5 125.61(15) . . . . ?
N7 N1 C3 C4 -115.10(15) . . . . ?
N8 N2 C1 N1 -100.08(16) . . . . ?
N8 N2 C1 C2 145.49(14) . . . . ?
N8 N2 C4 N6 -130.13(14) . . . . ?
N8 N2 C4 C3 111.47(15) . . . . ?
N9 N3 C2 N4 -171.97(14) . . . . ?
N9 N3 C2 C1 72.97(19) . . . . ?
N9 N3 C5 N5 -56.42(19) . . . . ?
N9 N3 C5 C6 -174.95(13) . . . . ?
N10 N4 C2 N3 102.88(16) . . . . ?
N10 N4 C2 C1 -138.31(15) . . . . ?
N10 N4 C6 N6 124.84(15) . . . . ?
N10 N4 C6 C5 -117.70(15) . . . . ?
C1 N1 N7 O1 -157.63(15) . . . . ?
C1 N1 N7 O2 25.9(2) . . . . ?
C1 N1 C3 N5 -100.41(15) . . . . ?
C1 N1 C3 C4 18.88(16) . . . . ?
C1 N2 N8 O3 157.21(15) . . . . ?
C1 N2 N8 O4 -26.6(2) . . . . ?
C1 N2 C4 N6 96.64(15) . . . . ?
C1 N2 C4 C3 -21.76(16) . . . . ?
C2 N3 N9 O5 -171.87(15) . . . . ?
C2 N3 N9 O6 11.1(2) . . . . ?
C2 N3 C5 N5 91.10(16) . . . . ?
C2 N3 C5 C6 -27.43(16) . . . . ?
C2 N4 N10 O7 -163.51(15) . . . . ?
C2 N4 N10 O8 20.6(2) . . . . ?
C2 N4 C6 N6 -96.53(15) . . . . ?
C2 N4 C6 C5 20.94(16) . . . . ?
C3 N1 N7 O1 -27.7(2) . . . . ?
C3 N1 N7 O2 155.78(16) . . . . ?
C3 N1 C1 N2 -32.56(16) . . . . ?
C3 N1 C1 C2 82.28(16) . . . . ?
C3 N5 C5 N3 -61.69(17) . . . . ?
C3 N5 C5 C6 49.93(18) . . . . ?
C4 N2 N8 O3 28.0(2) . . . . ?
C4 N2 N8 O4 -155.83(15) . . . . ?
C4 N2 C1 N1 33.74(16) . . . . ?
C4 N2 C1 C2 -80.69(16) . . . . ?
C4 N6 C6 N4 53.74(18) . . . . ?
C4 N6 C6 C5 -61.29(18) . . . . ?
C4 N6 C8 C9 115.80(16) . . . . ?
C5 N3 N9 O5 -27.0(2) . . . . ?
C5 N3 N9 O6 156.01(15) . . . . ?
C5 N3 C2 N4 40.16(16) . . . . ?
C5 N3 C2 C1 -74.90(17) . . . . ?
C5 N5 C3 N1 64.13(17) . . . . ?
C5 N5 C3 C4 -51.48(18) . . . . ?
C6 N4 N10 O7 -28.7(2) . . . . ?
C6 N4 N10 O8 155.43(15) . . . . ?
C6 N4 C2 N3 -35.96(15) . . . . ?
C6 N4 C2 C1 82.85(16) . . . . ?
C6 N6 C4 N2 -55.44(18) . . . . ?
C6 N6 C4 C3 59.71(18) . . . . ?
C6 N6 C8 C9 -107.62(17) . . . . ?
C7 N5 C3 N1 -158.16(14) . . . . ?
C7 N5 C3 C4 86.23(18) . . . . ?
C7 N5 C5 N3 161.98(15) . . . . ?
C7 N5 C5 C6 -86.40(18) . . . . ?
C8 N6 C4 N2 82.42(18) . . . . ?
C8 N6 C4 C3 -162.42(14) . . . . ?
C8 N6 C6 N4 -84.00(18) . . . . ?
C8 N6 C6 C5 160.98(14) . . . . ?

loop_
_exptl_oxdiff_crystal_face_indexfrac_h
_exptl_oxdiff_crystal_face_indexfrac_k
_exptl_oxdiff_crystal_face_indexfrac_l
_exptl_oxdiff_crystal_face_x
_exptl_oxdiff_crystal_face_y
_exptl_oxdiff_crystal_face_z
0.0021 -0.0001 -1.0009 0.0147 -0.0772 -0.0532
-0.0021 0.0001 1.0009 -0.0147 0.0772 0.0532
-1.0010 -0.9990 0.9975 0.1931 0.1072 -0.0063
1.0010 0.9990 -0.9975 -0.1931 -0.1072 0.0063
-0.9995 0.9990 0.9990 -0.0382 -0.0801 0.2024
0.9995 -0.9990 -0.9990 0.0382 0.0801 -0.2024
